data_7234509
loop_
_publ_author_name
'Yang, Pengpeng'
'Li, Xiaojie'
'Liu, Haodong'
'Li, Zihan'
'Liu, Jun'
'Zhuang, Wei'
'Wu, Jianglan'
'Ying, Hanjie'

_publ_section_title
;
 Thermodynamics, Crystal structure, and Characterization of Bio-based
 Nylon 54 monomer.
;
_journal_name_full CrystEngComm
_journal_paper_doi 10.1039/C9CE01204D
_journal_year 2019
_chemical_formula_sum 'C9 H20 N2 O4'
_chemical_formula_weight 220.27
_chemical_melting_point 185
_chemical_properties_physical Moisture-sensitive,Hygroscopic
_space_group_crystal_system monoclinic
_space_group_IT_number 14
_space_group_name_Hall '-P 2ybc'
_space_group_name_H-M_alt 'P 1 21/c 1'
_symmetry_space_group_name_Hall '-P 2ybc'
_symmetry_space_group_name_H-M 'P 1 21/c 1'
_atom_sites_solution_hydrogens geom
_audit_creation_method SHELXL-2018/3
_audit_update_record
;
2019-08-30 deposited with the CCDC.    2019-09-26 downloaded from the CCDC.
;
_cell_angle_alpha 90
_cell_angle_beta 107.384(3)
_cell_angle_gamma 90
_cell_formula_units_Z 4
_cell_length_a 10.6508(9)
_cell_length_b 14.5943(13)
_cell_length_c 7.9248(6)
_cell_measurement_reflns_used 2094
_cell_measurement_temperature 298(2)
_cell_measurement_theta_max 28.414
_cell_measurement_theta_min 2.442
_cell_volume 1175.57(17)
_computing_structure_refinement 'SHELXL-2018/3 (Sheldrick, 2018)'
_diffrn_ambient_temperature 298(2)
_diffrn_measured_fraction_theta_full 0.997
_diffrn_measured_fraction_theta_max 0.997
_diffrn_measurement_device_type 'CCD area detector'
_diffrn_measurement_method 'phi and omega scans'
_diffrn_radiation_type MoK\a
_diffrn_radiation_wavelength 0.71073
_diffrn_reflns_av_R_equivalents 0.0584
_diffrn_reflns_av_unetI/netI 0.0557
_diffrn_reflns_Laue_measured_fraction_full 0.997
_diffrn_reflns_Laue_measured_fraction_max 0.997
_diffrn_reflns_limit_h_max 12
_diffrn_reflns_limit_h_min -12
_diffrn_reflns_limit_k_max 11
_diffrn_reflns_limit_k_min -17
_diffrn_reflns_limit_l_max 9
_diffrn_reflns_limit_l_min -9
_diffrn_reflns_number 5715
_diffrn_reflns_point_group_measured_fraction_full 0.997
_diffrn_reflns_point_group_measured_fraction_max 0.997
_diffrn_reflns_theta_full 24.993
_diffrn_reflns_theta_max 24.993
_diffrn_reflns_theta_min 2.442
_exptl_absorpt_coefficient_mu 0.097
_exptl_absorpt_correction_T_max 0.9809
_exptl_absorpt_correction_T_min 0.9585
_exptl_absorpt_correction_type multi-scan
_exptl_absorpt_process_details sadabs
_exptl_crystal_colour transparent
_exptl_crystal_density_diffrn 1.245
_exptl_crystal_description block
_exptl_crystal_F_000 480
_exptl_crystal_size_max 0.440
_exptl_crystal_size_mid 0.370
_exptl_crystal_size_min 0.200
_refine_diff_density_max 0.373
_refine_diff_density_min -0.245
_refine_diff_density_rms 0.056
_refine_ls_extinction_coef 0.197(13)
_refine_ls_extinction_expression Fc^*^=kFc[1+0.001xFc^2^\l^3^/sin(2\q)]^-1/4^
_refine_ls_extinction_method 'SHELXL-2018/3 (Sheldrick 2018)'
_refine_ls_goodness_of_fit_ref 1.051
_refine_ls_hydrogen_treatment constr
_refine_ls_matrix_type full
_refine_ls_number_parameters 143
_refine_ls_number_reflns 2068
_refine_ls_number_restraints 2
_refine_ls_restrained_S_all 1.089
_refine_ls_R_factor_all 0.0763
_refine_ls_R_factor_gt 0.0547
_refine_ls_shift/su_max 0.000
_refine_ls_shift/su_mean 0.000
_refine_ls_structure_factor_coef Fsqd
_refine_ls_weighting_details 'w=1/[\s^2^(Fo^2^)+(0.0793P)^2^+0.4744P] where P=(Fo^2^+2Fc^2^)/3'
_refine_ls_weighting_scheme calc
_refine_ls_wR_factor_gt 0.1493
_refine_ls_wR_factor_ref 0.1655
_reflns_Friedel_coverage 0.000
_reflns_number_gt 1507
_reflns_number_total 2068
_reflns_threshold_expression 'I > 2\s(I)'
_cod_data_source_file c9ce01204d4.cif
_cod_data_source_block 180419h
_cod_database_code 7234509
_shelx_shelxl_version_number 2018/3
_shelx_space_group_comment
;
The symmetry employed for this shelxl refinement is uniquely defined
by the following loop, which should always be used as a source of
symmetry information in preference to the above space-group names.
They are only intended as comments.
;
_shelx_estimated_absorpt_t_min 0.959
_shelx_estimated_absorpt_t_max 0.981

loop_
_space_group_symop_operation_xyz
'x, y, z'
'-x, y+1/2, -z+1/2'
'-x, -y, -z'
'x, -y-1/2, z-1/2'

loop_
_atom_site_label
_atom_site_type_symbol
_atom_site_fract_x
_atom_site_fract_y
_atom_site_fract_z
_atom_site_U_iso_or_equiv
_atom_site_adp_type
_atom_site_occupancy
_atom_site_site_symmetry_order
_atom_site_calc_flag
_atom_site_refinement_flags_posn
_atom_site_refinement_flags_adp
_atom_site_refinement_flags_occupancy
_atom_site_disorder_assembly
_atom_site_disorder_group
N1 N 1.05920(17) 0.65765(12) 0.6542(2) 0.0337(5) Uani 1 1 d . . . . .
H1A H 1.073044 0.711504 0.610141 0.051 Uiso 1 1 calc R U . . .
H1B H 1.118812 0.617454 0.642244 0.051 Uiso 1 1 calc R U . . .
H1C H 1.065929 0.664029 0.768237 0.051 Uiso 1 1 calc R U . . .
N2 N 0.33487(18) 0.69420(12) 0.4937(3) 0.0389(5) Uani 1 1 d . . . . .
H2A H 0.339810 0.685168 0.606549 0.058 Uiso 1 1 calc R U . . .
H2B H 0.259044 0.671997 0.424738 0.058 Uiso 1 1 calc R U . . .
H2C H 0.339197 0.753959 0.473699 0.058 Uiso 1 1 calc R U . . .
O1 O 0.38084(16) 0.64309(10) 0.8469(2) 0.0437(5) Uani 1 1 d . . . . .
O2 O 0.25649(17) 0.52712(11) 0.7177(2) 0.0500(5) Uani 1 1 d . . . . .
O3 O 0.10118(19) 0.67204(10) 0.0190(2) 0.0488(5) Uani 1 1 d . . . . .
O4 O 0.1184(2) 0.60906(12) 0.2779(2) 0.0589(6) Uani 1 1 d . . . . .
C1 C 0.9264(2) 0.62446(16) 0.5580(3) 0.0397(6) Uani 1 1 d . . . . .
H1D H 0.917020 0.561535 0.591781 0.048 Uiso 1 1 calc R U . . .
H1E H 0.915274 0.625504 0.431973 0.048 Uiso 1 1 calc R U . . .
C2 C 0.8209(2) 0.68237(17) 0.5965(3) 0.0437(6) Uani 1 1 d . . . . .
H2D H 0.823677 0.743797 0.551021 0.052 Uiso 1 1 calc R U . . .
H2E H 0.836756 0.686570 0.723320 0.052 Uiso 1 1 calc R U . . .
C3 C 0.6867(3) 0.6406(2) 0.5114(4) 0.0571(8) Uani 1 1 d . . . . .
H3A H 0.669310 0.641351 0.384037 0.068 Uiso 1 1 calc R U . . .
H3B H 0.688449 0.577062 0.547958 0.068 Uiso 1 1 calc R U . . .
C4 C 0.5755(2) 0.68861(18) 0.5561(4) 0.0477(7) Uani 1 1 d . . . . .
H4A H 0.576330 0.753183 0.527464 0.057 Uiso 1 1 calc R U . . .
H4B H 0.587492 0.683335 0.681989 0.057 Uiso 1 1 calc R U . . .
C5 C 0.4446(2) 0.64721(17) 0.4542(4) 0.0483(7) Uani 1 1 d . . . . .
H5A H 0.433699 0.651409 0.328488 0.058 Uiso 1 1 calc R U . . .
H5B H 0.443544 0.582873 0.484503 0.058 Uiso 1 1 calc R U . . .
C6 C 0.3486(2) 0.55921(15) 0.8365(3) 0.0354(6) Uani 1 1 d . . . . .
C7 C 0.4278(2) 0.49560(19) 0.9795(4) 0.0525(7) Uani 1 1 d . . . . .
H7A H 0.404134 0.507086 1.086738 0.063 Uiso 1 1 calc R U . . .
H7B H 0.403176 0.432949 0.943708 0.063 Uiso 1 1 calc R U . . .
C8 C 0.0923(3) 0.60608(16) 0.1145(3) 0.0512(7) Uani 1 1 d D . . . .
C9 C 0.0729(3) 0.5104(2) 0.0244(5) 0.0380(8) Uani 0.669(4) 1 d D . P A 1
H9A H 0.101957 0.511218 -0.080488 0.046 Uiso 0.669(4) 1 calc R U P A 1
H9B H 0.122907 0.464272 0.104966 0.046 Uiso 0.669(4) 1 calc R U P A 1
C9' C -0.0297(6) 0.5415(4) 0.0328(10) 0.0380(8) Uani 0.331(4) 1 d D . P A 2
H9'1 H -0.070971 0.523717 0.121560 0.046 Uiso 0.331(4) 1 calc R U P A 2
H9'2 H -0.094430 0.571544 -0.064066 0.046 Uiso 0.331(4) 1 calc R U P A 2

loop_
_atom_site_aniso_label
_atom_site_aniso_U_11
_atom_site_aniso_U_22
_atom_site_aniso_U_33
_atom_site_aniso_U_23
_atom_site_aniso_U_13
_atom_site_aniso_U_12
N1 0.0328(10) 0.0321(10) 0.0364(11) 0.0030(8) 0.0104(9) 0.0028(8)
N2 0.0374(11) 0.0347(10) 0.0428(12) -0.0004(8) 0.0091(9) -0.0045(8)
O1 0.0474(10) 0.0351(9) 0.0437(10) 0.0001(7) 0.0061(8) 0.0031(8)
O2 0.0441(10) 0.0423(10) 0.0517(11) -0.0055(8) -0.0036(9) 0.0068(8)
O3 0.0762(13) 0.0296(9) 0.0433(10) -0.0029(7) 0.0219(9) -0.0080(8)
O4 0.0704(14) 0.0626(12) 0.0358(11) -0.0021(8) 0.0039(9) -0.0280(10)
C1 0.0333(13) 0.0450(13) 0.0391(14) -0.0013(11) 0.0082(10) -0.0015(10)
C2 0.0330(13) 0.0496(14) 0.0489(15) 0.0020(12) 0.0130(11) 0.0011(11)
C3 0.0396(15) 0.0628(17) 0.068(2) -0.0144(15) 0.0145(14) 0.0027(13)
C4 0.0360(14) 0.0492(15) 0.0573(17) -0.0051(13) 0.0131(12) 0.0012(11)
C5 0.0394(14) 0.0501(15) 0.0557(17) -0.0055(12) 0.0148(12) -0.0042(12)
C6 0.0313(12) 0.0342(12) 0.0396(13) 0.0033(10) 0.0088(10) 0.0106(10)
C7 0.0396(14) 0.0518(15) 0.0587(18) 0.0211(13) 0.0034(12) 0.0034(12)
C8 0.0688(19) 0.0389(14) 0.0364(15) -0.0005(11) 0.0015(13) -0.0211(12)
C9 0.0362(19) 0.0317(19) 0.044(2) 0.0015(15) 0.0089(16) -0.0037(14)
C9' 0.0362(19) 0.0317(19) 0.044(2) 0.0015(15) 0.0089(16) -0.0037(14)

loop_
_atom_type_symbol
_atom_type_description
_atom_type_scat_dispersion_real
_atom_type_scat_dispersion_imag
_atom_type_scat_source
C C 0.0033 0.0016 'International Tables Vol C Tables 4.2.6.8 and 6.1.1.4'
H H 0.0000 0.0000 'International Tables Vol C Tables 4.2.6.8 and 6.1.1.4'
N N 0.0061 0.0033 'International Tables Vol C Tables 4.2.6.8 and 6.1.1.4'
O O 0.0106 0.0060 'International Tables Vol C Tables 4.2.6.8 and 6.1.1.4'

loop_
_geom_angle_atom_site_label_1
_geom_angle_atom_site_label_2
_geom_angle_atom_site_label_3
_geom_angle
_geom_angle_site_symmetry_1
C1 N1 H1A 109.5 .
C1 N1 H1B 109.5 .
H1A N1 H1B 109.5 .
C1 N1 H1C 109.5 .
H1A N1 H1C 109.5 .
H1B N1 H1C 109.5 .
C5 N2 H2A 109.5 .
C5 N2 H2B 109.5 .
H2A N2 H2B 109.5 .
C5 N2 H2C 109.5 .
H2A N2 H2C 109.5 .
H2B N2 H2C 109.5 .
N1 C1 C2 111.65(19) .
N1 C1 H1D 109.3 .
C2 C1 H1D 109.3 .
N1 C1 H1E 109.3 .
C2 C1 H1E 109.3 .
H1D C1 H1E 108.0 .
C1 C2 C3 110.2(2) .
C1 C2 H2D 109.6 .
C3 C2 H2D 109.6 .
C1 C2 H2E 109.6 .
C3 C2 H2E 109.6 .
H2D C2 H2E 108.1 .
C4 C3 C2 114.3(2) .
C4 C3 H3A 108.7 .
C2 C3 H3A 108.7 .
C4 C3 H3B 108.7 .
C2 C3 H3B 108.7 .
H3A C3 H3B 107.6 .
C3 C4 C5 110.6(2) .
C3 C4 H4A 109.5 .
C5 C4 H4A 109.5 .
C3 C4 H4B 109.5 .
C5 C4 H4B 109.5 .
H4A C4 H4B 108.1 .
N2 C5 C4 111.4(2) .
N2 C5 H5A 109.3 .
C4 C5 H5A 109.3 .
N2 C5 H5B 109.3 .
C4 C5 H5B 109.3 .
H5A C5 H5B 108.0 .
O2 C6 O1 123.8(2) .
O2 C6 C7 118.6(2) .
O1 C6 C7 117.7(2) .
C7 C7 C6 114.9(3) 3_667
C7 C7 H7A 108.5 3_667
C6 C7 H7A 108.5 .
C7 C7 H7B 108.5 3_667
C6 C7 H7B 108.5 .
H7A C7 H7B 107.5 .
O4 C8 O3 125.0(2) .
O4 C8 C9 117.9(2) .
O3 C8 C9 116.1(2) .
O4 C8 C9' 110.4(3) .
O3 C8 C9' 114.5(3) .
C9 C9 C8 106.4(3) 3_565
C9 C9 H9A 110.4 3_565
C8 C9 H9A 110.4 .
C9 C9 H9B 110.4 3_565
C8 C9 H9B 110.4 .
H9A C9 H9B 108.6 .
C9' C9' C8 103.9(6) 3_565
C9' C9' H9'1 111.0 3_565
C8 C9' H9'1 111.0 .
C9' C9' H9'2 111.0 3_565
C8 C9' H9'2 111.0 .
H9'1 C9' H9'2 109.0 .

loop_
_geom_bond_atom_site_label_1
_geom_bond_atom_site_label_2
_geom_bond_distance
_geom_bond_site_symmetry_2
N1 C1 1.474(3) .
N1 H1A 0.8900 .
N1 H1B 0.8900 .
N1 H1C 0.8900 .
N2 C5 1.467(3) .
N2 H2A 0.8900 .
N2 H2B 0.8900 .
N2 H2C 0.8900 .
O1 C6 1.267(3) .
O2 C6 1.232(3) .
O3 C8 1.246(3) .
O4 C8 1.241(3) .
C1 C2 1.508(3) .
C1 H1D 0.9700 .
C1 H1E 0.9700 .
C2 C3 1.515(4) .
C2 H2D 0.9700 .
C2 H2E 0.9700 .
C3 C4 1.507(4) .
C3 H3A 0.9700 .
C3 H3B 0.9700 .
C4 C5 1.513(3) .
C4 H4A 0.9700 .
C4 H4B 0.9700 .
C5 H5A 0.9700 .
C5 H5B 0.9700 .
C6 C7 1.512(3) .
C7 C7 1.480(5) 3_667
C7 H7A 0.9700 .
C7 H7B 0.9700 .
C8 C9 1.554(4) .
C8 C9' 1.579(6) .
C9 C9 1.514(7) 3_565
C9 H9A 0.9700 .
C9 H9B 0.9700 .
C9' C9' 1.527(14) 3_565
C9' H9'1 0.9700 .
C9' H9'2 0.9700 .

loop_
_geom_hbond_atom_site_label_D
_geom_hbond_atom_site_label_H
_geom_hbond_atom_site_label_A
_geom_hbond_distance_DH
_geom_hbond_distance_HA
_geom_hbond_distance_DA
_geom_hbond_angle_DHA
_geom_hbond_site_symmetry_A
_geom_hbond_publ_flag
C9^a H9A^a O2 0.97 2.63 3.554(4) 160.4 1_554 yes
C4 H4A O1 0.97 2.63 3.321(3) 128.8 4_575 yes
N2 H2C O1 0.89 1.93 2.752(2) 152.5 4_575 yes
N2 H2B O4 0.89 1.84 2.725(3) 170.4 . yes
N2 H2A O1 0.89 1.92 2.795(3) 166.0 . yes
N1 H1C O3 0.89 1.91 2.798(2) 173.2 1_656 yes
N1 H1B O2 0.89 1.93 2.769(2) 156.6 1_655 yes
N1 H1A O3 0.89 1.91 2.795(2) 178.9 4_676 yes

loop_
_geom_torsion_atom_site_label_1
_geom_torsion_atom_site_label_2
_geom_torsion_atom_site_label_3
_geom_torsion_atom_site_label_4
_geom_torsion
_geom_torsion_site_symmetry_4
N1 C1 C2 C3 -174.0(2) .
C1 C2 C3 C4 174.6(2) .
C2 C3 C4 C5 175.4(2) .
C3 C4 C5 N2 -179.0(2) .
O2 C6 C7 C7 132.4(3) 3_667
O1 C6 C7 C7 -48.0(4) 3_667
O4 C8 C9 C9 92.3(4) 3_565
O3 C8 C9 C9 -98.9(4) 3_565
O4 C8 C9' C9' -110.1(7) 3_565
O3 C8 C9' C9' 102.6(6) 3_565
